data_1574177
loop_
_publ_author_name
'Yuhara, Kazuhiro'
'Tanaka, Kazuo'

_publ_section_title
;
 Solid-state temperature-dependent luminescence of
 C,C&#x2032;-diaryl-o-carboranes based on restriction of excited-state
 structural relaxation
;
_journal_issue 15
_journal_name_full 'Chemical Science'
_journal_page_first 6495
_journal_page_last 6506
_journal_paper_doi 10.1039/D5SC00875A
_journal_volume 16
_journal_year 2025
_chemical_formula_moiety 'C22 H23 B10 Br'
_chemical_formula_sum 'C22 H23 B10 Br'
_chemical_formula_weight 475.41
_chemical_name_common Br-H
_chemical_name_systematic Br-H
_space_group_crystal_system monoclinic
_space_group_IT_number 15
_space_group_name_Hall '-C 2yc'
_space_group_name_H-M_alt 'C 1 2/c 1'
_atom_sites_solution_hydrogens geom
_audit_creation_method SHELXL-2018/3
_audit_update_record
;
2024-12-20 deposited with the CCDC.	2025-03-05 downloaded from the CCDC.
;
_cell_angle_alpha 90
_cell_angle_beta 124.970(3)
_cell_angle_gamma 90
_cell_formula_units_Z 8
_cell_length_a 30.080(8)
_cell_length_b 10.105(3)
_cell_length_c 17.857(5)
_cell_measurement_reflns_used 6314
_cell_measurement_temperature 143(2)
_cell_measurement_theta_max 27.5
_cell_measurement_theta_min 3.1
_cell_volume 4448(2)
_computing_structure_refinement 'SHELXL-2018/3 (Sheldrick, 2018)'
_computing_structure_solution 'SHELXT 2018/2 (Sheldrick, 2018)'
_diffrn_ambient_temperature 143(2)
_diffrn_detector_area_resol_mean 28.5714
_diffrn_measured_fraction_theta_full 0.998
_diffrn_measured_fraction_theta_max 0.995
_diffrn_measurement_device_type 'Rigaku Saturn724+ (4x4 bin mode)'
_diffrn_measurement_method 'profile data from \w-scans'
_diffrn_radiation_type MoK\a
_diffrn_radiation_wavelength 0.71075
_diffrn_reflns_av_R_equivalents 0.0410
_diffrn_reflns_av_unetI/netI 0.0440
_diffrn_reflns_Laue_measured_fraction_full 0.998
_diffrn_reflns_Laue_measured_fraction_max 0.995
_diffrn_reflns_limit_h_max 37
_diffrn_reflns_limit_h_min -38
_diffrn_reflns_limit_k_max 12
_diffrn_reflns_limit_k_min -13
_diffrn_reflns_limit_l_max 23
_diffrn_reflns_limit_l_min -22
_diffrn_reflns_number 17643
_diffrn_reflns_point_group_measured_fraction_full 0.998
_diffrn_reflns_point_group_measured_fraction_max 0.995
_diffrn_reflns_theta_full 25.242
_diffrn_reflns_theta_max 27.490
_diffrn_reflns_theta_min 3.140
_diffrn_source 'Rotating Anode'
_exptl_absorpt_coefficient_mu 1.859
_exptl_absorpt_correction_T_max 1.000
_exptl_absorpt_correction_T_min 0.841
_exptl_absorpt_correction_type multi-scan
_exptl_absorpt_process_details 'REQAB; Rigaku, 1998'
_exptl_crystal_colour Red
_exptl_crystal_density_diffrn 1.420
_exptl_crystal_description Block
_exptl_crystal_F_000 1920
_exptl_crystal_preparation Luminescent
_exptl_crystal_size_max 0.160
_exptl_crystal_size_mid 0.060
_exptl_crystal_size_min 0.040
_refine_diff_density_max 0.456
_refine_diff_density_min -0.392
_refine_diff_density_rms 0.067
_refine_ls_extinction_method none
_refine_ls_goodness_of_fit_ref 0.777
_refine_ls_hydrogen_treatment constr
_refine_ls_matrix_type full
_refine_ls_number_parameters 298
_refine_ls_number_reflns 5079
_refine_ls_number_restraints 0
_refine_ls_restrained_S_all 0.777
_refine_ls_R_factor_all 0.0486
_refine_ls_R_factor_gt 0.0370
_refine_ls_shift/su_max 0.002
_refine_ls_shift/su_mean 0.000
_refine_ls_structure_factor_coef Fsqd
_refine_ls_weighting_details 'w=1/[\s^2^(Fo^2^)+(0.1000P)^2^] where P=(Fo^2^+2Fc^2^)/3'
_refine_ls_weighting_scheme calc
_refine_ls_wR_factor_gt 0.1031
_refine_ls_wR_factor_ref 0.1153
_reflns_Friedel_coverage 0.000
_reflns_number_gt 4121
_reflns_number_total 5079
_reflns_threshold_expression 'I > 2\s(I)'
_cod_data_source_file d5sc00875a2.cif
_cod_data_source_block Br-H
_cod_depositor_comments
;
The following automatic conversions were performed:

data item '_exptl_absorpt_correction_type' value 'Multi-scan' was
changed to 'multi-scan' in accordance with the
/home/data/users/saulius/crontab/automatic-downloads/rss-feeds/RSC/lib/dictionaries/cif_core.dic
dictionary named 'cif_core.dic' version 2.4.2 last updated on
2011-04-26.

Automatic conversion script
Id: cif_fix_values 8170 2020-07-09 18:12:32Z antanas 

 Adding full bibliography for 1574174--1574180.cif.
;
_cod_original_sg_symbol_H-M 'C 2/c'
_cod_database_code 1574177
_shelx_shelxl_version_number 2018/3
_shelx_space_group_comment
;
The symmetry employed for this shelxl refinement is uniquely defined
by the following loop, which should always be used as a source of
symmetry information in preference to the above space-group names.
They are only intended as comments.
;
_shelx_estimated_absorpt_t_min 0.755
_shelx_estimated_absorpt_t_max 0.929

loop_
_space_group_symop_operation_xyz
'x, y, z'
'-x, y, -z+1/2'
'x+1/2, y+1/2, z'
'-x+1/2, y+1/2, -z+1/2'
'-x, -y, -z'
'x, -y, z-1/2'
'-x+1/2, -y+1/2, -z'
'x+1/2, -y+1/2, z-1/2'

loop_
_atom_site_label
_atom_site_type_symbol
_atom_site_fract_x
_atom_site_fract_y
_atom_site_fract_z
_atom_site_U_iso_or_equiv
_atom_site_adp_type
_atom_site_occupancy
_atom_site_site_symmetry_order
_atom_site_calc_flag
_atom_site_refinement_flags_posn
_atom_site_refinement_flags_adp
_atom_site_refinement_flags_occupancy
_atom_site_disorder_assembly
_atom_site_disorder_group
Br1 Br 0.75704(2) 0.40721(2) 0.34058(2) 0.03140(11) Uani 1 1 d . . . . .
C1 C 0.57840(8) 0.59027(19) 0.44556(15) 0.0193(4) Uani 1 1 d . . . . .
C3 C 0.72683(9) 0.5134(2) 0.38916(15) 0.0228(4) Uani 1 1 d . . . . .
C4 C 0.69119(9) 0.6153(2) 0.33562(15) 0.0218(4) Uani 1 1 d . . . . .
C5 C 0.67982(9) 0.6493(2) 0.24842(15) 0.0276(5) Uani 1 1 d . . . . .
H5 H 0.696150 0.600890 0.226056 0.033 Uiso 1 1 calc R U . . .
C6 C 0.64599(10) 0.7498(2) 0.19755(15) 0.0310(5) Uani 1 1 d . . . . .
H6 H 0.638740 0.768639 0.140565 0.037 Uiso 1 1 calc R U . . .
C7 C 0.62192(9) 0.8254(2) 0.23116(15) 0.0295(5) Uani 1 1 d . . . . .
H7 H 0.599054 0.895319 0.196743 0.035 Uiso 1 1 calc R U . . .
C8 C 0.63196(9) 0.7967(2) 0.31425(15) 0.0249(5) Uani 1 1 d . . . . .
H8 H 0.616468 0.850457 0.335787 0.030 Uiso 1 1 calc R U . . .
C9 C 0.66491(8) 0.6889(2) 0.36960(14) 0.0205(4) Uani 1 1 d . . . . .
C10 C 0.67427(8) 0.6526(2) 0.45503(14) 0.0193(4) Uani 1 1 d . . . . .
C11 C 0.71844(8) 0.5661(2) 0.51405(14) 0.0185(4) Uani 1 1 d . . . . .
C12 C 0.74226(8) 0.5493(2) 0.60981(14) 0.0214(4) Uani 1 1 d . . . . .
H12 H 0.730139 0.602875 0.637009 0.026 Uiso 1 1 calc R U . . .
C13 C 0.78142(8) 0.4595(2) 0.66229(15) 0.0254(5) Uani 1 1 d . . . . .
H13 H 0.795251 0.452218 0.723920 0.030 Uiso 1 1 calc R U . . .
C14 C 0.80162(9) 0.3765(2) 0.62444(16) 0.0260(5) Uani 1 1 d . . . . .
H14 H 0.826745 0.310649 0.659696 0.031 Uiso 1 1 calc R U . . .
C15 C 0.78393(9) 0.3940(2) 0.53625(16) 0.0244(5) Uani 1 1 d . . . . .
H15 H 0.798575 0.342293 0.512361 0.029 Uiso 1 1 calc R U . . .
C16 C 0.74335(8) 0.4899(2) 0.47884(14) 0.0195(4) Uani 1 1 d . . . . .
C17 C 0.57517(8) 0.4622(2) 0.39963(15) 0.0220(4) Uani 1 1 d . . . . .
C18 C 0.57864(10) 0.3432(2) 0.44246(18) 0.0345(6) Uani 1 1 d . . . . .
H18 H 0.583296 0.344847 0.498630 0.041 Uiso 1 1 calc R U . . .
C19 C 0.57529(11) 0.2240(3) 0.4029(2) 0.0475(8) Uani 1 1 d . . . . .
H19 H 0.577254 0.145522 0.431812 0.057 Uiso 1 1 calc R U . . .
C20 C 0.56903(10) 0.2208(3) 0.3205(3) 0.0508(8) Uani 1 1 d . . . . .
H20 H 0.566909 0.139939 0.293733 0.061 Uiso 1 1 calc R U . . .
C21 C 0.56590(10) 0.3363(3) 0.2774(2) 0.0403(7) Uani 1 1 d . . . . .
H21 H 0.561836 0.333257 0.221761 0.048 Uiso 1 1 calc R U . . .
C22 C 0.56878(8) 0.4584(2) 0.31656(16) 0.0271(5) Uani 1 1 d . . . . .
H22 H 0.566410 0.536575 0.286981 0.033 Uiso 1 1 calc R U . . .
B1 B 0.56771(9) 0.7362(2) 0.38955(17) 0.0213(5) Uani 1 1 d . . . . .
H1 H 0.554386 0.739200 0.317922 0.026 Uiso 1 1 calc R U . . .
C2 C 0.63557(8) 0.6978(2) 0.47923(14) 0.0193(4) Uani 1 1 d . . . . .
B2 B 0.52334(10) 0.6822(3) 0.41871(18) 0.0248(5) Uani 1 1 d . . . . .
H2A H 0.481109 0.653079 0.366777 0.030 Uiso 1 1 calc R U . . .
B3 B 0.56343(10) 0.5999(3) 0.52441(18) 0.0264(6) Uani 1 1 d . . . . .
H3 H 0.547384 0.516697 0.541918 0.032 Uiso 1 1 calc R U . . .
B4 B 0.63149(10) 0.6038(3) 0.55766(17) 0.0241(5) Uani 1 1 d . . . . .
H4 H 0.659251 0.520472 0.594608 0.029 Uiso 1 1 calc R U . . .
B5 B 0.65375(10) 0.7727(3) 0.57880(17) 0.0265(5) Uani 1 1 d . . . . .
H5A H 0.695921 0.801168 0.631665 0.032 Uiso 1 1 calc R U . . .
B6 B 0.61366(10) 0.8554(3) 0.47291(19) 0.0266(5) Uani 1 1 d . . . . .
H6A H 0.629491 0.939090 0.455408 0.032 Uiso 1 1 calc R U . . .
B7 B 0.54447(10) 0.8495(3) 0.4354(2) 0.0291(6) Uani 1 1 d . . . . .
H7A H 0.515796 0.929233 0.393867 0.035 Uiso 1 1 calc R U . . .
B8 B 0.61024(11) 0.7145(3) 0.60836(19) 0.0333(6) Uani 1 1 d . . . . .
H8A H 0.624724 0.705442 0.680385 0.040 Uiso 1 1 calc R U . . .
B9 B 0.59767(11) 0.8712(3) 0.5532(2) 0.0354(7) Uani 1 1 d . . . . .
H9 H 0.603254 0.965112 0.588781 0.042 Uiso 1 1 calc R U . . .
B10 B 0.54237(11) 0.7646(3) 0.5205(2) 0.0333(6) Uani 1 1 d . . . . .
H10 H 0.512613 0.789506 0.535477 0.040 Uiso 1 1 calc R U . . .

loop_
_atom_site_aniso_label
_atom_site_aniso_U_11
_atom_site_aniso_U_22
_atom_site_aniso_U_33
_atom_site_aniso_U_23
_atom_site_aniso_U_13
_atom_site_aniso_U_12
Br1 0.04209(18) 0.03111(16) 0.03615(17) -0.00717(9) 0.03129(14) -0.00359(9)
C1 0.0154(9) 0.0235(11) 0.0198(10) 0.0001(8) 0.0105(8) -0.0020(8)
C3 0.0245(10) 0.0271(11) 0.0250(11) -0.0071(9) 0.0190(9) -0.0055(8)
C4 0.0214(10) 0.0277(11) 0.0193(10) -0.0062(8) 0.0134(9) -0.0102(8)
C5 0.0319(12) 0.0351(13) 0.0207(11) -0.0080(9) 0.0179(10) -0.0119(10)
C6 0.0338(12) 0.0408(14) 0.0162(10) -0.0028(9) 0.0130(10) -0.0134(10)
C7 0.0266(11) 0.0317(12) 0.0254(12) 0.0075(9) 0.0122(10) -0.0067(9)
C8 0.0242(10) 0.0291(11) 0.0263(11) 0.0039(9) 0.0172(9) -0.0043(9)
C9 0.0192(10) 0.0238(10) 0.0192(10) -0.0026(8) 0.0115(9) -0.0076(8)
C10 0.0219(10) 0.0195(10) 0.0196(10) -0.0038(8) 0.0136(9) -0.0062(8)
C11 0.0181(10) 0.0206(10) 0.0174(10) -0.0032(8) 0.0106(8) -0.0067(8)
C12 0.0182(10) 0.0287(11) 0.0192(10) -0.0023(8) 0.0120(9) -0.0041(8)
C13 0.0194(10) 0.0349(12) 0.0201(11) -0.0001(9) 0.0104(9) -0.0051(9)
C14 0.0201(10) 0.0273(11) 0.0297(12) 0.0054(9) 0.0137(10) 0.0012(9)
C15 0.0243(11) 0.0239(11) 0.0302(12) -0.0026(9) 0.0186(10) -0.0030(8)
C16 0.0184(9) 0.0223(10) 0.0217(10) -0.0028(8) 0.0137(9) -0.0060(8)
C17 0.0143(9) 0.0221(10) 0.0259(11) -0.0001(9) 0.0094(9) -0.0013(8)
C18 0.0292(12) 0.0247(12) 0.0413(14) 0.0061(10) 0.0154(11) -0.0007(10)
C19 0.0380(15) 0.0209(12) 0.070(2) 0.0025(13) 0.0234(15) 0.0027(11)
C20 0.0287(13) 0.0293(14) 0.087(2) -0.0232(15) 0.0283(15) -0.0042(11)
C21 0.0239(12) 0.0498(17) 0.0503(16) -0.0244(13) 0.0232(12) -0.0076(11)
C22 0.0186(10) 0.0321(12) 0.0317(12) -0.0066(10) 0.0151(10) -0.0031(9)
B1 0.0216(11) 0.0201(11) 0.0241(12) 0.0025(9) 0.0142(10) -0.0008(9)
C2 0.0182(9) 0.0220(10) 0.0195(10) -0.0024(8) 0.0119(8) -0.0042(8)
B2 0.0195(11) 0.0306(13) 0.0279(13) -0.0002(10) 0.0157(10) -0.0004(10)
B3 0.0197(12) 0.0434(16) 0.0209(12) 0.0011(10) 0.0144(10) -0.0037(10)
B4 0.0194(11) 0.0383(14) 0.0158(11) 0.0003(10) 0.0109(10) -0.0051(10)
B5 0.0223(12) 0.0374(14) 0.0235(12) -0.0128(11) 0.0154(10) -0.0079(11)
B6 0.0233(12) 0.0225(12) 0.0344(14) -0.0068(10) 0.0169(11) -0.0038(10)
B7 0.0230(12) 0.0278(13) 0.0363(15) -0.0051(11) 0.0169(12) 0.0013(10)
B8 0.0281(13) 0.0536(18) 0.0261(13) -0.0099(12) 0.0201(12) -0.0071(13)
B9 0.0284(14) 0.0420(16) 0.0415(16) -0.0179(13) 0.0234(13) -0.0055(12)
B10 0.0258(13) 0.0459(16) 0.0351(15) -0.0099(13) 0.0215(12) -0.0035(12)

loop_
_atom_type_symbol
_atom_type_description
_atom_type_scat_dispersion_real
_atom_type_scat_dispersion_imag
_atom_type_scat_source
C C 0.0033 0.0016 'International Tables Vol C Tables 4.2.6.8 and 6.1.1.4'
H H 0.0000 0.0000 'International Tables Vol C Tables 4.2.6.8 and 6.1.1.4'
B B 0.0013 0.0007 'International Tables Vol C Tables 4.2.6.8 and 6.1.1.4'
Br Br -0.2901 2.4595 'International Tables Vol C Tables 4.2.6.8 and 6.1.1.4'

loop_
_geom_angle_atom_site_label_1
_geom_angle_atom_site_label_2
_geom_angle_atom_site_label_3
_geom_angle
_geom_angle_site_symmetry_1
_geom_angle_site_symmetry_3
_geom_angle_publ_flag
C17 C1 B1 119.49(18) . . ?
C17 C1 B4 115.64(17) . . ?
B1 C1 B4 110.72(16) . . ?
C17 C1 B3 122.17(18) . . ?
B1 C1 B3 112.57(17) . . ?
B4 C1 B3 62.63(14) . . ?
C17 C1 B2 124.38(17) . . ?
B1 C1 B2 62.56(13) . . ?
B4 C1 B2 112.96(17) . . ?
B3 C1 B2 61.97(14) . . ?
C17 C1 C2 116.55(16) . . ?
B1 C1 C2 60.16(12) . . ?
B4 C1 C2 59.54(12) . . ?
B3 C1 C2 109.82(16) . . ?
B2 C1 C2 110.35(15) . . ?
C4 C3 C16 122.60(19) . . ?
C4 C3 Br1 118.88(16) . . ?
C16 C3 Br1 118.46(16) . . ?
C3 C4 C5 122.2(2) . . ?
C3 C4 C9 118.76(19) . . ?
C5 C4 C9 119.0(2) . . ?
C6 C5 C4 121.9(2) . . ?
C5 C6 C7 119.7(2) . . ?
C8 C7 C6 120.2(2) . . ?
C7 C8 C9 123.4(2) . . ?
C8 C9 C10 124.73(19) . . ?
C8 C9 C4 115.62(18) . . ?
C10 C9 C4 119.63(19) . . ?
C11 C10 C9 118.39(18) . . ?
C11 C10 C2 120.86(18) . . ?
C9 C10 C2 120.62(18) . . ?
C10 C11 C12 124.74(19) . . ?
C10 C11 C16 120.02(19) . . ?
C12 C11 C16 115.21(19) . . ?
C13 C12 C11 123.2(2) . . ?
C12 C13 C14 120.6(2) . . ?
C15 C14 C13 119.2(2) . . ?
C14 C15 C16 121.8(2) . . ?
C3 C16 C15 122.21(19) . . ?
C3 C16 C11 118.38(19) . . ?
C15 C16 C11 119.41(19) . . ?
C22 C17 C18 119.0(2) . . ?
C22 C17 C1 122.3(2) . . ?
C18 C17 C1 118.7(2) . . ?
C19 C18 C17 120.9(3) . . ?
C18 C19 C20 119.9(3) . . ?
C21 C20 C19 120.3(2) . . ?
C20 C21 C22 120.5(3) . . ?
C17 C22 C21 119.5(3) . . ?
C1 B1 B7 106.24(17) . . ?
C1 B1 C2 63.14(12) . . ?
B7 B1 C2 106.25(17) . . ?
C1 B1 B2 58.86(13) . . ?
B7 B1 B2 59.95(14) . . ?
C2 B1 B2 109.79(17) . . ?
C1 B1 B6 107.30(17) . . ?
B7 B1 B6 60.15(14) . . ?
C2 B1 B6 57.04(13) . . ?
B2 B1 B6 108.33(18) . . ?
C10 C2 B6 126.20(17) . . ?
C10 C2 B5 125.91(17) . . ?
B6 C2 B5 62.32(15) . . ?
C10 C2 B4 118.55(17) . . ?
B6 C2 B4 110.99(16) . . ?
B5 C2 B4 62.36(14) . . ?
C10 C2 B1 118.74(16) . . ?
B6 C2 B1 62.17(13) . . ?
B5 C2 B1 111.08(16) . . ?
B4 C2 B1 105.59(15) . . ?
C10 C2 C1 117.22(16) . . ?
B6 C2 C1 106.26(15) . . ?
B5 C2 C1 106.65(15) . . ?
B4 C2 C1 56.98(12) . . ?
B1 C2 C1 56.70(12) . . ?
C1 B2 B3 58.97(14) . . ?
C1 B2 B10 106.04(18) . . ?
B3 B2 B10 60.09(15) . . ?
C1 B2 B7 105.97(16) . . ?
B3 B2 B7 108.15(19) . . ?
B10 B2 B7 60.28(16) . . ?
C1 B2 B1 58.59(13) . . ?
B3 B2 B1 106.96(17) . . ?
B10 B2 B1 107.59(18) . . ?
B7 B2 B1 59.87(14) . . ?
C1 B3 B2 59.05(13) . . ?
C1 B3 B10 106.19(18) . . ?
B2 B3 B10 60.20(15) . . ?
C1 B3 B8 106.06(17) . . ?
B2 B3 B8 108.74(19) . . ?
B10 B3 B8 60.79(16) . . ?
C1 B3 B4 58.60(13) . . ?
B2 B3 B4 107.34(17) . . ?
B10 B3 B4 108.10(18) . . ?
B8 B3 B4 59.90(14) . . ?
C1 B4 C2 63.48(13) . . ?
C1 B4 B8 106.30(18) . . ?
C2 B4 B8 106.06(18) . . ?
C1 B4 B3 58.76(14) . . ?
C2 B4 B3 109.88(17) . . ?
B8 B4 B3 60.04(15) . . ?
C1 B4 B5 107.98(17) . . ?
C2 B4 B5 57.57(13) . . ?
B8 B4 B5 59.49(14) . . ?
B3 B4 B5 108.16(18) . . ?
C2 B5 B6 58.66(13) . . ?
C2 B5 B8 108.23(17) . . ?
B6 B5 B8 108.01(18) . . ?
C2 B5 B9 106.85(18) . . ?
B6 B5 B9 59.66(16) . . ?
B8 B5 B9 60.50(16) . . ?
C2 B5 B4 60.07(13) . . ?
B6 B5 B4 106.36(17) . . ?
B8 B5 B4 59.67(15) . . ?
B9 B5 B4 107.08(18) . . ?
C2 B6 B9 107.9(2) . . ?
C2 B6 B5 59.02(14) . . ?
B9 B6 B5 60.55(16) . . ?
C2 B6 B7 108.52(17) . . ?
B9 B6 B7 60.29(15) . . ?
B5 B6 B7 108.64(19) . . ?
C2 B6 B1 60.79(13) . . ?
B9 B6 B1 107.22(18) . . ?
B5 B6 B1 107.43(18) . . ?
B7 B6 B1 59.22(14) . . ?
B1 B7 B2 60.18(13) . . ?
B1 B7 B10 107.49(18) . . ?
B2 B7 B10 59.85(15) . . ?
B1 B7 B9 107.48(18) . . ?
B2 B7 B9 108.0(2) . . ?
B10 B7 B9 59.88(17) . . ?
B1 B7 B6 60.63(14) . . ?
B2 B7 B6 108.89(18) . . ?
B10 B7 B6 107.50(19) . . ?
B9 B7 B6 59.21(15) . . ?
B5 B8 B4 60.83(14) . . ?
B5 B8 B3 109.24(18) . . ?
B4 B8 B3 60.06(15) . . ?
B5 B8 B9 59.99(15) . . ?
B4 B8 B9 107.59(19) . . ?
B3 B8 B9 107.3(2) . . ?
B5 B8 B10 108.1(2) . . ?
B4 B8 B10 107.13(19) . . ?
B3 B8 B10 59.40(15) . . ?
B9 B8 B10 59.50(16) . . ?
B6 B9 B10 108.58(19) . . ?
B6 B9 B5 59.80(15) . . ?
B10 B9 B5 108.5(2) . . ?
B6 B9 B7 60.50(16) . . ?
B10 B9 B7 59.94(16) . . ?
B5 B9 B7 108.21(18) . . ?
B6 B9 B8 107.33(19) . . ?
B10 B9 B8 60.40(17) . . ?
B5 B9 B8 59.51(16) . . ?
B7 B9 B8 107.7(2) . . ?
B3 B10 B2 59.70(15) . . ?
B3 B10 B9 108.13(19) . . ?
B2 B10 B9 108.27(19) . . ?
B3 B10 B7 107.50(18) . . ?
B2 B10 B7 59.86(15) . . ?
B9 B10 B7 60.18(16) . . ?
B3 B10 B8 59.81(16) . . ?
B2 B10 B8 107.56(18) . . ?
B9 B10 B8 60.10(17) . . ?
B7 B10 B8 107.68(18) . . ?

loop_
_geom_bond_atom_site_label_1
_geom_bond_atom_site_label_2
_geom_bond_distance
_geom_bond_site_symmetry_2
_geom_bond_publ_flag
Br1 C3 1.906(2) . ?
C1 C17 1.505(3) . ?
C1 B1 1.706(3) . ?
C1 B4 1.706(3) . ?
C1 B3 1.709(3) . ?
C1 B2 1.711(3) . ?
C1 C2 1.821(3) . ?
C3 C4 1.396(3) . ?
C3 C16 1.398(3) . ?
C4 C5 1.431(3) . ?
C4 C9 1.447(3) . ?
C5 C6 1.354(3) . ?
C6 C7 1.402(3) . ?
C7 C8 1.365(3) . ?
C8 C9 1.423(3) . ?
C9 C10 1.431(3) . ?
C10 C11 1.427(3) . ?
C10 C2 1.526(3) . ?
C11 C12 1.436(3) . ?
C11 C16 1.445(3) . ?
C12 C13 1.350(3) . ?
C13 C14 1.414(3) . ?
C14 C15 1.354(3) . ?
C15 C16 1.430(3) . ?
C17 C22 1.383(3) . ?
C17 C18 1.397(3) . ?
C18 C19 1.370(4) . ?
C19 C20 1.373(5) . ?
C20 C21 1.370(4) . ?
C21 C22 1.396(3) . ?
B1 B7 1.769(4) . ?
B1 C2 1.770(3) . ?
B1 B2 1.774(3) . ?
B1 B6 1.794(3) . ?
C2 B6 1.702(3) . ?
C2 B5 1.708(3) . ?
C2 B4 1.754(3) . ?
B2 B3 1.761(4) . ?
B2 B10 1.770(4) . ?
B2 B7 1.770(4) . ?
B3 B10 1.768(4) . ?
B3 B8 1.775(4) . ?
B3 B4 1.775(4) . ?
B4 B8 1.773(4) . ?
B4 B5 1.793(4) . ?
B5 B6 1.765(4) . ?
B5 B8 1.769(4) . ?
B5 B9 1.778(4) . ?
B6 B9 1.762(4) . ?
B6 B7 1.785(4) . ?
B7 B10 1.777(4) . ?
B7 B9 1.782(4) . ?
B8 B9 1.787(5) . ?
B8 B10 1.793(4) . ?
B9 B10 1.776(4) . ?
